data_7122203
loop_
_publ_author_name
'Williams, Neil J.'
'Seipp, Charles A.'
'Garrabrant, Kathleen A.'
'Custelcean, Radu'
'Holguin, Erick'
'Keum, Jong K.'
'Ellis, Ross J.'
'Moyer, Bruce A.'

_publ_section_title
;
 Surprisingly selective sulfate extraction by a simple monofunctional
 di(imino)guanidinium micelle-forming anion receptor.
;
_journal_issue 72
_journal_name_full 'Chemical communications (Cambridge, England)'
_journal_page_first 10048
_journal_page_last 10051
_journal_paper_doi 10.1039/c8cc05115a
_journal_volume 54
_journal_year 2018
_chemical_formula_sum 'C40 H56 N10 O14 S2'
_chemical_formula_weight 965.07
_space_group_IT_number 4
_space_group_name_Hall 'P 2yb'
_space_group_name_H-M_alt 'P 1 21 1'
_symmetry_cell_setting monoclinic
_symmetry_space_group_name_Hall 'P 2yb'
_symmetry_space_group_name_H-M 'P 1 21 1'
_atom_sites_solution_hydrogens geom
_atom_sites_solution_primary direct
_atom_sites_solution_secondary difmap
_audit_creation_method SHELXL-97
_audit_update_record
;
2018-06-26 deposited with the CCDC.
2018-08-13 downloaded from the CCDC.
;
_cell_angle_alpha 90.00
_cell_angle_beta 101.4840(10)
_cell_angle_gamma 90.00
_cell_formula_units_Z 2
_cell_length_a 8.9283(4)
_cell_length_b 13.9637(6)
_cell_length_c 18.7435(8)
_cell_measurement_reflns_used 10361
_cell_measurement_temperature 173(2)
_cell_measurement_theta_max 28.33
_cell_measurement_theta_min 1.83
_cell_volume 2290.01(17)
_computing_structure_refinement 'SHELXL-97 (Sheldrick, 2008)'
_computing_structure_solution 'SHELXS-97 (Sheldrick, 2008)'
_diffrn_ambient_temperature 173(2)
_diffrn_measured_fraction_theta_full 0.998
_diffrn_measured_fraction_theta_max 0.998
_diffrn_measurement_device_type BRUKER
_diffrn_measurement_method single-crystal
_diffrn_radiation_monochromator graphite
_diffrn_radiation_source 'fine-focus sealed tube'
_diffrn_radiation_type MoK\a
_diffrn_radiation_wavelength 0.71073
_diffrn_reflns_av_R_equivalents 0.0271
_diffrn_reflns_av_sigmaI/netI 0.0320
_diffrn_reflns_limit_h_max 11
_diffrn_reflns_limit_h_min -11
_diffrn_reflns_limit_k_max 18
_diffrn_reflns_limit_k_min -18
_diffrn_reflns_limit_l_max 24
_diffrn_reflns_limit_l_min -24
_diffrn_reflns_number 31875
_diffrn_reflns_theta_full 28.33
_diffrn_reflns_theta_max 28.33
_diffrn_reflns_theta_min 1.83
_exptl_absorpt_coefficient_mu 0.193
_exptl_absorpt_correction_T_max 0.9772
_exptl_absorpt_correction_T_min 0.9679
_exptl_absorpt_correction_type multi-scan
_exptl_absorpt_process_details SADABS
_exptl_crystal_colour colorless
_exptl_crystal_density_diffrn 1.400
_exptl_crystal_density_method 'not measured'
_exptl_crystal_description prism
_exptl_crystal_F_000 1020
_exptl_crystal_size_max 0.17
_exptl_crystal_size_mid 0.12
_exptl_crystal_size_min 0.12
_refine_diff_density_max 0.960
_refine_diff_density_min -0.575
_refine_diff_density_rms 0.069
_refine_ls_abs_structure_details 'Flack H D (1983), Acta Cryst. A39, 876-881'
_refine_ls_abs_structure_Flack -0.01(6)
_refine_ls_extinction_method none
_refine_ls_goodness_of_fit_ref 1.041
_refine_ls_hydrogen_treatment mixed
_refine_ls_matrix_type full
_refine_ls_number_parameters 603
_refine_ls_number_reflns 11382
_refine_ls_number_restraints 1
_refine_ls_restrained_S_all 1.041
_refine_ls_R_factor_all 0.0526
_refine_ls_R_factor_gt 0.0474
_refine_ls_shift/su_max 0.001
_refine_ls_shift/su_mean 0.000
_refine_ls_structure_factor_coef Fsqd
_refine_ls_weighting_details 'calc w=1/[\s^2^(Fo^2^)+(0.0588P)^2^+0.7859P] where P=(Fo^2^+2Fc^2^)/3'
_refine_ls_weighting_scheme calc
_refine_ls_wR_factor_gt 0.1132
_refine_ls_wR_factor_ref 0.1182
_reflns_number_gt 10361
_reflns_number_total 11382
_reflns_threshold_expression >2sigma(I)
_cod_data_source_file c8cc05115a2.cif
_cod_data_source_block radu
_cod_depositor_comments 'Adding full bibliography for 7122203.cif.'
_cod_original_sg_symbol_H-M P2(1)
_cod_database_code 7122203

loop_
_symmetry_equiv_pos_as_xyz
'x, y, z'
'-x, y+1/2, -z'

loop_
_atom_site_label
_atom_site_type_symbol
_atom_site_fract_x
_atom_site_fract_y
_atom_site_fract_z
_atom_site_U_iso_or_equiv
_atom_site_adp_type
_atom_site_occupancy
_atom_site_symmetry_multiplicity
_atom_site_calc_flag
_atom_site_refinement_flags
S1 S 0.75413(5) 0.64728(4) 0.57539(3) 0.02362(10) Uani 1 1 d .
O1 O 0.61506(17) 0.68525(12) 0.59382(9) 0.0331(3) Uani 1 1 d .
N1 N 0.1051(2) 0.66141(14) 0.38993(9) 0.0280(4) Uani 1 1 d .
C1 C 0.0680(3) 0.66371(17) 0.11786(11) 0.0291(4) Uani 1 1 d .
S2 S 0.56898(10) 0.34649(7) 0.62826(7) 0.0723(3) Uani 1 1 d .
O2 O 0.7149(2) 0.56490(13) 0.52454(9) 0.0390(4) Uani 1 1 d .
N2 N 0.0679(2) 0.66683(15) 0.45803(9) 0.0297(4) Uani 1 1 d .
H2 H -0.0276 0.6725 0.4631 0.036 Uiso 1 1 calc R
C2 C 0.1895(2) 0.64359(17) 0.17660(11) 0.0274(4) Uani 1 1 d .
O3 O 0.8335(2) 0.72047(14) 0.54001(11) 0.0425(4) Uani 1 1 d .
N3 N 0.3226(2) 0.64001(17) 0.50953(9) 0.0334(4) Uani 1 1 d .
H3A H 0.3967 0.6377 0.5483 0.040 Uiso 1 1 calc R
H3B H 0.3417 0.6268 0.4663 0.040 Uiso 1 1 calc R
C3 C 0.1666(2) 0.64619(17) 0.24689(10) 0.0267(4) Uani 1 1 d .
H3 H 0.2490 0.6326 0.2861 0.032 Uiso 1 1 calc R
O4 O 0.86049(18) 0.61249(12) 0.64095(8) 0.0318(3) Uani 1 1 d .
N4 N 0.1482(2) 0.68379(15) 0.58049(9) 0.0293(4) Uani 1 1 d .
H4 H 0.0565 0.7049 0.5830 0.035 Uiso 1 1 calc R
C4 C 0.0224(2) 0.66877(15) 0.26115(11) 0.0266(4) Uani 1 1 d .
O5 O 0.5033(2) 0.59407(17) 0.39645(11) 0.0430(4) Uani 1 1 d .
N5 N 0.2583(2) 0.67141(14) 0.64285(9) 0.0283(4) Uani 1 1 d .
C5 C -0.0968(3) 0.68995(16) 0.20315(12) 0.0298(4) Uani 1 1 d .
H5 H -0.1947 0.7057 0.2123 0.036 Uiso 1 1 calc R
O6 O 0.4472(2) 0.28394(14) 0.65103(12) 0.0512(5) Uani 1 1 d .
N6 N -0.0184(2) 0.42195(14) 0.45484(10) 0.0292(4) Uani 1 1 d .
C6 C -0.0736(3) 0.68828(17) 0.13192(12) 0.0318(5) Uani 1 1 d .
H6 H -0.1552 0.7040 0.0928 0.038 Uiso 1 1 calc R
O7 O 0.10328(18) 0.65987(14) 0.05042(8) 0.0368(4) Uani 1 1 d .
N7 N -0.0537(2) 0.44147(15) 0.52184(10) 0.0311(4) Uani 1 1 d .
H7 H -0.1397 0.4699 0.5257 0.037 Uiso 1 1 calc R
C7 C -0.0192(3) 0.6750(2) -0.01041(12) 0.0426(6) Uani 1 1 d .
H7A H 0.0197 0.6702 -0.0556 0.064 Uiso 1 1 calc R
H7B H -0.0629 0.7388 -0.0070 0.064 Uiso 1 1 calc R
H7C H -0.0983 0.6264 -0.0103 0.064 Uiso 1 1 calc R
O8 O 0.32570(18) 0.62241(12) 0.15670(8) 0.0330(4) Uani 1 1 d .
N8 N 0.1609(2) 0.35565(14) 0.57479(10) 0.0306(4) Uani 1 1 d .
H8A H 0.2246 0.3361 0.6141 0.037 Uiso 1 1 calc R
H8B H 0.1716 0.3356 0.5316 0.037 Uiso 1 1 calc R
C8 C 0.4538(3) 0.6089(2) 0.21463(12) 0.0352(5) Uani 1 1 d .
H8C H 0.5444 0.5942 0.1945 0.053 Uiso 1 1 calc R
H8D H 0.4332 0.5556 0.2454 0.053 Uiso 1 1 calc R
H8E H 0.4718 0.6674 0.2439 0.053 Uiso 1 1 calc R
O9 O 0.71436(17) 0.62126(13) 0.85918(8) 0.0333(4) Uani 1 1 d .
N9 N 0.0275(2) 0.44791(14) 0.64478(10) 0.0313(4) Uani 1 1 d .
H9 H -0.0514 0.4846 0.6474 0.038 Uiso 1 1 calc R
C9 C -0.0043(2) 0.67218(16) 0.33547(11) 0.0277(4) Uani 1 1 d .
H9A H -0.1050 0.6826 0.3433 0.033 Uiso 1 1 calc R
O10 O 0.59548(17) 0.62576(12) 0.97370(8) 0.0332(4) Uani 1 1 d .
N10 N 0.1324(2) 0.42270(14) 0.70708(10) 0.0294(4) Uani 1 1 d .
C10 C 0.1839(2) 0.66308(16) 0.51622(11) 0.0265(4) Uani 1 1 d .
O11 O -0.00655(19) 0.40197(14) 0.11771(8) 0.0357(4) Uani 1 1 d .
C11 C 0.2135(2) 0.68982(16) 0.70215(11) 0.0268(4) Uani 1 1 d .
H11 H 0.1121 0.7119 0.7001 0.032 Uiso 1 1 calc R
O12 O 0.21938(18) 0.38345(13) 0.22909(8) 0.0326(3) Uani 1 1 d .
C12 C 0.3151(2) 0.67758(15) 0.77295(11) 0.0241(4) Uani 1 1 d .
O13 O 0.46257(19) 0.38037(13) 1.04022(8) 0.0330(3) Uani 1 1 d .
C13 C 0.4708(2) 0.65654(16) 0.77903(10) 0.0251(4) Uani 1 1 d .
H13 H 0.5137 0.6534 0.7366 0.030 Uiso 1 1 calc R
O14 O 0.58244(18) 0.36421(13) 0.92683(8) 0.0349(4) Uani 1 1 d .
C14 C 0.5616(2) 0.64046(16) 0.84671(10) 0.0253(4) Uani 1 1 d .
C15 C 0.4967(2) 0.64433(17) 0.90984(10) 0.0260(4) Uani 1 1 d .
C16 C 0.3451(2) 0.66769(16) 0.90356(11) 0.0291(5) Uani 1 1 d .
H16 H 0.3023 0.6723 0.9459 0.035 Uiso 1 1 calc R
C17 C 0.2539(2) 0.68471(16) 0.83518(11) 0.0280(4) Uani 1 1 d .
H17 H 0.1493 0.7013 0.8312 0.034 Uiso 1 1 calc R
C18 C 0.7887(2) 0.6340(2) 0.79946(12) 0.0346(5) Uani 1 1 d .
H18A H 0.8972 0.6180 0.8146 0.052 Uiso 1 1 calc R
H18B H 0.7784 0.7009 0.7833 0.052 Uiso 1 1 calc R
H18C H 0.7416 0.5920 0.7593 0.052 Uiso 1 1 calc R
C19 C 0.5315(3) 0.62733(18) 1.03835(11) 0.0336(5) Uani 1 1 d .
H19A H 0.6119 0.6137 1.0809 0.050 Uiso 1 1 calc R
H19B H 0.4511 0.5787 1.0344 0.050 Uiso 1 1 calc R
H19C H 0.4879 0.6907 1.0438 0.050 Uiso 1 1 calc R
C20 C -0.0433(3) 0.41389(16) 0.18444(11) 0.0277(4) Uani 1 1 d .
C21 C 0.0796(2) 0.40185(16) 0.24513(11) 0.0266(4) Uani 1 1 d .
C22 C 0.0525(2) 0.40930(16) 0.31459(11) 0.0275(4) Uani 1 1 d .
H22 H 0.1336 0.3992 0.3551 0.033 Uiso 1 1 calc R
C23 C -0.0944(2) 0.43175(16) 0.32610(11) 0.0271(4) Uani 1 1 d .
C24 C -0.2122(3) 0.44535(17) 0.26673(12) 0.0307(5) Uani 1 1 d .
H24 H -0.3113 0.4615 0.2742 0.037 Uiso 1 1 calc R
C25 C -0.1868(3) 0.43562(18) 0.19635(12) 0.0317(5) Uani 1 1 d .
H25 H -0.2691 0.4440 0.1561 0.038 Uiso 1 1 calc R
C26 C -0.1308(3) 0.4130(2) 0.05646(12) 0.0425(6) Uani 1 1 d .
H26A H -0.0934 0.4029 0.0113 0.064 Uiso 1 1 calc R
H26B H -0.1732 0.4777 0.0566 0.064 Uiso 1 1 calc R
H26C H -0.2105 0.3658 0.0597 0.064 Uiso 1 1 calc R
C27 C 0.3439(3) 0.37203(19) 0.29036(12) 0.0338(5) Uani 1 1 d .
H27A H 0.4382 0.3586 0.2729 0.051 Uiso 1 1 calc R
H27B H 0.3218 0.3187 0.3206 0.051 Uiso 1 1 calc R
H27C H 0.3566 0.4310 0.3192 0.051 Uiso 1 1 calc R
C28 C -0.1224(3) 0.44331(16) 0.39942(12) 0.0286(4) Uani 1 1 d .
H28 H -0.2183 0.4668 0.4063 0.034 Uiso 1 1 calc R
C29 C 0.0495(2) 0.41497(16) 0.58062(11) 0.0267(4) Uani 1 1 d .
C30 C 0.0937(3) 0.44990(16) 0.76611(12) 0.0301(4) Uani 1 1 d .
H30 H -0.0013 0.4817 0.7634 0.036 Uiso 1 1 calc R
C31 C 0.1910(3) 0.43355(15) 0.83738(11) 0.0269(4) Uani 1 1 d .
C32 C 0.3436(2) 0.40575(15) 0.84485(11) 0.0269(4) Uani 1 1 d .
H32 H 0.3868 0.3977 0.8028 0.032 Uiso 1 1 calc R
C33 C 0.4322(2) 0.38987(16) 0.91324(11) 0.0272(4) Uani 1 1 d .
C34 C 0.3670(3) 0.39973(16) 0.97587(11) 0.0275(4) Uani 1 1 d .
C35 C 0.2174(3) 0.42973(17) 0.96813(11) 0.0309(5) Uani 1 1 d .
H35 H 0.1742 0.4389 1.0100 0.037 Uiso 1 1 calc R
C36 C 0.1292(3) 0.44672(17) 0.89876(12) 0.0304(4) Uani 1 1 d .
H36 H 0.0263 0.4674 0.8938 0.037 Uiso 1 1 calc R
C37 C 0.6589(3) 0.36422(19) 0.86699(13) 0.0366(5) Uani 1 1 d .
H37A H 0.7654 0.3444 0.8838 0.055 Uiso 1 1 calc R
H37B H 0.6561 0.4288 0.8463 0.055 Uiso 1 1 calc R
H37C H 0.6077 0.3195 0.8297 0.055 Uiso 1 1 calc R
C38 C 0.3948(3) 0.37968(19) 1.10364(11) 0.0340(5) Uani 1 1 d .
H38A H 0.4734 0.3653 1.1468 0.051 Uiso 1 1 calc R
H38B H 0.3147 0.3307 1.0980 0.051 Uiso 1 1 calc R
H38C H 0.3500 0.4426 1.1094 0.051 Uiso 1 1 calc R
C39 C 0.5107(5) 0.3698(3) 0.53263(19) 0.0738(11) Uani 1 1 d .
H39A H 0.5252 0.3120 0.5051 0.111 Uiso 1 1 calc R
H39B H 0.5725 0.4220 0.5188 0.111 Uiso 1 1 calc R
H39C H 0.4026 0.3881 0.5217 0.111 Uiso 1 1 calc R
C40 C 0.5296(6) 0.4628(3) 0.6593(2) 0.0845(15) Uani 1 1 d .
H40A H 0.5553 0.4645 0.7126 0.127 Uiso 1 1 calc R
H40B H 0.4208 0.4774 0.6428 0.127 Uiso 1 1 calc R
H40C H 0.5910 0.5104 0.6396 0.127 Uiso 1 1 calc R
H1 H 0.573(3) 0.579(2) 0.4370(17) 0.041(8) Uiso 1 1 d .
H15 H 0.530(4) 0.645(3) 0.3836(19) 0.062(11) Uiso 1 1 d .

loop_
_atom_site_aniso_label
_atom_site_aniso_U_11
_atom_site_aniso_U_22
_atom_site_aniso_U_33
_atom_site_aniso_U_23
_atom_site_aniso_U_13
_atom_site_aniso_U_12
S1 0.0202(2) 0.0277(2) 0.0236(2) 0.00031(19) 0.00568(16) 0.00162(19)
O1 0.0225(7) 0.0390(9) 0.0386(9) -0.0052(7) 0.0083(6) 0.0028(6)
N1 0.0285(8) 0.0354(10) 0.0206(8) -0.0001(7) 0.0056(6) -0.0017(8)
C1 0.0327(10) 0.0346(12) 0.0191(9) -0.0002(8) 0.0029(8) -0.0058(9)
S2 0.0403(4) 0.0590(5) 0.1129(8) 0.0199(5) 0.0041(4) -0.0063(4)
O2 0.0366(9) 0.0422(10) 0.0337(9) -0.0116(7) -0.0042(7) 0.0122(7)
N2 0.0220(8) 0.0459(12) 0.0212(8) 0.0009(8) 0.0042(6) -0.0005(8)
C2 0.0279(9) 0.0290(10) 0.0249(9) 0.0017(9) 0.0041(7) 0.0008(9)
O3 0.0330(9) 0.0419(9) 0.0557(11) 0.0199(8) 0.0166(8) 0.0031(7)
N3 0.0243(8) 0.0547(12) 0.0214(8) 0.0019(9) 0.0052(6) 0.0028(9)
C3 0.0283(9) 0.0292(10) 0.0205(8) 0.0005(9) 0.0000(7) 0.0011(9)
O4 0.0300(8) 0.0385(9) 0.0251(7) -0.0006(6) 0.0014(6) 0.0071(7)
N4 0.0195(8) 0.0454(11) 0.0222(8) 0.0012(8) 0.0024(6) 0.0018(7)
C4 0.0290(10) 0.0268(11) 0.0229(9) 0.0016(8) 0.0029(8) -0.0014(8)
O5 0.0418(10) 0.0525(12) 0.0314(9) -0.0012(9) -0.0007(8) -0.0020(9)
N5 0.0224(8) 0.0387(10) 0.0225(8) 0.0020(7) 0.0015(6) -0.0001(7)
C5 0.0276(10) 0.0340(11) 0.0272(10) 0.0010(9) 0.0043(8) 0.0008(9)
O6 0.0418(10) 0.0370(10) 0.0693(14) 0.0156(9) -0.0019(9) -0.0026(8)
N6 0.0335(10) 0.0318(9) 0.0230(8) -0.0005(7) 0.0072(7) 0.0051(8)
C6 0.0298(11) 0.0385(12) 0.0245(10) 0.0021(9) -0.0012(8) -0.0036(9)
O7 0.0328(8) 0.0577(11) 0.0189(7) 0.0017(7) 0.0031(6) 0.0009(8)
N7 0.0328(10) 0.0390(10) 0.0223(9) -0.0011(8) 0.0071(7) 0.0104(8)
C7 0.0396(13) 0.0659(18) 0.0199(10) 0.0019(11) 0.0001(9) -0.0022(12)
O8 0.0289(7) 0.0483(10) 0.0212(7) 0.0010(6) 0.0035(6) 0.0056(7)
N8 0.0318(9) 0.0355(10) 0.0236(9) -0.0003(8) 0.0037(7) 0.0079(8)
C8 0.0308(11) 0.0478(13) 0.0262(10) 0.0027(10) 0.0040(9) 0.0074(10)
O9 0.0254(7) 0.0516(10) 0.0230(7) 0.0020(7) 0.0050(6) 0.0064(7)
N9 0.0360(10) 0.0363(10) 0.0207(8) 0.0002(7) 0.0035(7) 0.0121(8)
C9 0.0245(9) 0.0326(11) 0.0263(10) -0.0014(8) 0.0056(8) 0.0000(8)
O10 0.0319(8) 0.0482(10) 0.0198(7) 0.0030(7) 0.0060(6) 0.0017(7)
N10 0.0339(10) 0.0309(9) 0.0218(8) 0.0011(7) 0.0020(7) 0.0051(8)
C10 0.0267(10) 0.0308(11) 0.0214(9) 0.0027(8) 0.0032(7) -0.0030(8)
O11 0.0335(8) 0.0536(10) 0.0194(7) -0.0008(7) 0.0033(6) 0.0015(8)
C11 0.0212(9) 0.0339(11) 0.0247(10) -0.0003(8) 0.0030(8) -0.0002(8)
O12 0.0295(8) 0.0436(9) 0.0253(7) 0.0007(7) 0.0069(6) 0.0052(7)
C12 0.0243(9) 0.0263(9) 0.0215(9) -0.0015(7) 0.0041(7) -0.0007(8)
O13 0.0372(8) 0.0417(9) 0.0196(7) 0.0034(7) 0.0040(6) 0.0030(7)
C13 0.0248(9) 0.0308(10) 0.0201(8) -0.0002(8) 0.0055(7) -0.0009(8)
O14 0.0314(8) 0.0479(10) 0.0259(8) 0.0030(7) 0.0066(6) 0.0063(7)
C14 0.0261(9) 0.0282(10) 0.0219(9) -0.0016(8) 0.0056(7) -0.0004(9)
C15 0.0300(10) 0.0294(10) 0.0179(8) -0.0011(8) 0.0033(7) -0.0033(9)
C16 0.0310(10) 0.0353(12) 0.0234(9) -0.0004(8) 0.0110(8) -0.0022(9)
C17 0.0217(9) 0.0350(11) 0.0274(10) -0.0016(9) 0.0050(8) -0.0011(8)
C18 0.0254(10) 0.0502(15) 0.0293(10) 0.0031(10) 0.0080(8) 0.0064(10)
C19 0.0387(12) 0.0431(14) 0.0189(9) 0.0017(9) 0.0059(8) -0.0042(10)
C20 0.0339(11) 0.0291(10) 0.0205(9) 0.0009(8) 0.0066(8) -0.0003(8)
C21 0.0276(10) 0.0282(10) 0.0237(10) 0.0010(8) 0.0041(8) 0.0011(8)
C22 0.0289(10) 0.0305(11) 0.0215(9) -0.0010(8) 0.0015(8) 0.0016(8)
C23 0.0300(11) 0.0281(10) 0.0230(10) 0.0010(8) 0.0052(8) 0.0022(8)
C24 0.0293(11) 0.0364(12) 0.0263(10) 0.0007(9) 0.0052(8) 0.0043(9)
C25 0.0305(11) 0.0387(12) 0.0235(10) 0.0019(9) -0.0007(8) 0.0013(9)
C26 0.0413(13) 0.0661(18) 0.0183(10) 0.0021(11) 0.0016(9) 0.0039(12)
C27 0.0282(11) 0.0426(13) 0.0300(11) 0.0026(10) 0.0041(9) -0.0008(9)
C28 0.0306(11) 0.0322(11) 0.0236(10) -0.0003(8) 0.0072(8) 0.0026(9)
C29 0.0290(10) 0.0287(10) 0.0226(10) 0.0010(8) 0.0054(8) 0.0022(8)
C30 0.0332(11) 0.0304(11) 0.0249(10) 0.0003(8) 0.0014(8) 0.0059(9)
C31 0.0351(11) 0.0249(10) 0.0201(9) 0.0004(8) 0.0039(8) 0.0028(8)
C32 0.0333(11) 0.0282(10) 0.0203(9) 0.0000(8) 0.0077(8) 0.0017(8)
C33 0.0318(10) 0.0246(10) 0.0250(10) 0.0003(8) 0.0053(8) 0.0014(8)
C34 0.0340(11) 0.0269(10) 0.0201(9) 0.0003(8) 0.0021(8) 0.0004(8)
C35 0.0390(12) 0.0345(11) 0.0204(9) -0.0026(8) 0.0091(9) 0.0009(10)
C36 0.0302(11) 0.0330(11) 0.0276(11) 0.0002(9) 0.0046(9) 0.0027(9)
C37 0.0345(12) 0.0431(14) 0.0337(12) -0.0007(10) 0.0107(10) 0.0057(10)
C38 0.0421(13) 0.0401(12) 0.0199(10) 0.0026(9) 0.0062(9) -0.0010(10)
C39 0.099(3) 0.064(2) 0.071(2) -0.0220(18) 0.047(2) -0.032(2)
C40 0.147(4) 0.065(2) 0.055(2) -0.0251(17) 0.052(2) -0.058(3)

loop_
_atom_type_symbol
_atom_type_description
_atom_type_scat_dispersion_real
_atom_type_scat_dispersion_imag
_atom_type_scat_source
C C 0.0033 0.0016 'International Tables Vol C Tables 4.2.6.8 and 6.1.1.4'
H H 0.0000 0.0000 'International Tables Vol C Tables 4.2.6.8 and 6.1.1.4'
N N 0.0061 0.0033 'International Tables Vol C Tables 4.2.6.8 and 6.1.1.4'
O O 0.0106 0.0060 'International Tables Vol C Tables 4.2.6.8 and 6.1.1.4'
S S 0.1246 0.1234 'International Tables Vol C Tables 4.2.6.8 and 6.1.1.4'

loop_
_geom_angle_atom_site_label_1
_geom_angle_atom_site_label_2
_geom_angle_atom_site_label_3
_geom_angle
O1 S1 O3 111.34(10)
O1 S1 O4 111.11(9)
O3 S1 O4 108.37(10)
O1 S1 O2 109.30(10)
O3 S1 O2 108.68(11)
O4 S1 O2 107.95(10)
C9 N1 N2 116.49(17)
O7 C1 C6 125.07(19)
O7 C1 C2 115.57(19)
C6 C1 C2 119.32(18)
O6 S2 C40 103.47(16)
O6 S2 C39 107.68(15)
C40 S2 C39 97.13(19)
C10 N2 N1 117.22(17)
C3 C2 O8 125.10(18)
C3 C2 C1 120.34(19)
O8 C2 C1 114.55(17)
C2 C3 C4 120.43(18)
C10 N4 N5 118.57(17)
C5 C4 C3 119.13(19)
C5 C4 C9 119.52(19)
C3 C4 C9 121.35(18)
C11 N5 N4 114.65(18)
C6 C5 C4 120.6(2)
C28 N6 N7 115.52(18)
C1 C6 C5 120.2(2)
C1 O7 C7 116.89(18)
C29 N7 N6 116.68(18)
C2 O8 C8 116.20(16)
C14 O9 C18 116.61(16)
C29 N9 N10 118.25(18)
N1 C9 C4 121.02(19)
C15 O10 C19 116.15(17)
C30 N10 N9 113.47(18)
N3 C10 N4 122.61(18)
N3 C10 N2 121.42(18)
N4 C10 N2 115.97(18)
C20 O11 C26 115.53(18)
N5 C11 C12 121.36(19)
C21 O12 C27 116.11(16)
C17 C12 C13 119.80(18)
C17 C12 C11 118.55(18)
C13 C12 C11 121.63(17)
C34 O13 C38 116.23(18)
C14 C13 C12 119.99(17)
C33 O14 C37 117.45(17)
O9 C14 C13 125.02(17)
O9 C14 C15 115.17(17)
C13 C14 C15 119.80(18)
O10 C15 C16 125.07(17)
O10 C15 C14 115.13(17)
C16 C15 C14 119.78(18)
C15 C16 C17 120.27(18)
C12 C17 C16 120.28(19)
O11 C20 C25 125.19(19)
O11 C20 C21 115.48(19)
C25 C20 C21 119.34(18)
O12 C21 C22 124.30(19)
O12 C21 C20 116.03(17)
C22 C21 C20 119.67(19)
C21 C22 C23 120.48(19)
C24 C23 C22 119.34(19)
C24 C23 C28 119.9(2)
C22 C23 C28 120.72(19)
C23 C24 C25 120.6(2)
C20 C25 C24 120.5(2)
N6 C28 C23 120.4(2)
N8 C29 N9 122.68(19)
N8 C29 N7 120.86(19)
N9 C29 N7 116.36(19)
N10 C30 C31 122.1(2)
C36 C31 C32 119.73(19)
C36 C31 C30 118.5(2)
C32 C31 C30 121.75(19)
C33 C32 C31 120.25(19)
O14 C33 C32 125.13(18)
O14 C33 C34 114.99(18)
C32 C33 C34 119.9(2)
O13 C34 C35 125.30(19)
O13 C34 C33 115.25(19)
C35 C34 C33 119.43(19)
C34 C35 C36 120.2(2)
C31 C36 C35 120.4(2)

loop_
_geom_bond_atom_site_label_1
_geom_bond_atom_site_label_2
_geom_bond_distance
S1 O1 1.4536(15)
S1 O3 1.4743(18)
S1 O4 1.4775(16)
S1 O2 1.4904(17)
N1 C9 1.274(3)
N1 N2 1.384(2)
C1 O7 1.363(2)
C1 C6 1.385(3)
C1 C2 1.412(3)
S2 O6 1.520(2)
S2 C40 1.783(4)
S2 C39 1.794(4)
N2 C10 1.347(3)
C2 C3 1.373(3)
C2 O8 1.374(2)
N3 C10 1.310(3)
C3 C4 1.402(3)
N4 C10 1.338(3)
N4 N5 1.380(2)
C4 C5 1.393(3)
C4 C9 1.460(3)
N5 C11 1.280(3)
C5 C6 1.391(3)
N6 C28 1.283(3)
N6 N7 1.381(2)
O7 C7 1.430(3)
N7 C29 1.340(3)
O8 C8 1.424(3)
N8 C29 1.315(3)
O9 C14 1.363(2)
O9 C18 1.421(2)
N9 C29 1.338(3)
N9 N10 1.389(2)
O10 C15 1.363(2)
O10 C19 1.439(2)
N10 C30 1.281(3)
O11 C20 1.365(2)
O11 C26 1.437(3)
C11 C12 1.461(3)
O12 C21 1.365(3)
O12 C27 1.440(3)
C12 C17 1.387(3)
C12 C13 1.403(3)
O13 C34 1.359(2)
O13 C38 1.437(3)
C13 C14 1.381(3)
O14 C33 1.362(3)
O14 C37 1.424(3)
C14 C15 1.419(3)
C15 C16 1.374(3)
C16 C17 1.395(3)
C20 C25 1.378(3)
C20 C21 1.424(3)
C21 C22 1.375(3)
C22 C23 1.406(3)
C23 C24 1.384(3)
C23 C28 1.454(3)
C24 C25 1.389(3)
C30 C31 1.459(3)
C31 C36 1.384(3)
C31 C32 1.397(3)
C32 C33 1.384(3)
C33 C34 1.417(3)
C34 C35 1.379(3)
C35 C36 1.400(3)
